data_1010456
loop_
_publ_author_name
'Pepinsky, R'

_publ_section_title
;
Crystal Structure of Lithium Hydroxide Monohydrate
;
_journal_coden_ASTM ZEKGAX
_journal_name_full
;
Zeitschrift fuer Kristallographie, Kristallgeometrie, Kristallphysik,
Kristallchemie (-144,1977)
;
_journal_page_first 119
_journal_page_last 140
_journal_volume 102
_journal_year 1940
_chemical_formula_structural 'Li (O H) (H2 O)'
_chemical_formula_sum 'H3 Li O2'
_chemical_name_systematic 'Lithium hydroxide hydrate'
_space_group_IT_number 12
_symmetry_cell_setting monoclinic
_symmetry_Int_Tables_number 12
_symmetry_space_group_name_Hall '-C 2y'
_symmetry_space_group_name_H-M 'C 1 2/m 1'
_cell_angle_alpha 90
_cell_angle_beta 110.3
_cell_angle_gamma 90
_cell_formula_units_Z 4
_cell_length_a 7.37
_cell_length_b 8.26
_cell_length_c 3.19
_cell_volume 182.1
_cod_database_code 1010456

loop_
_symmetry_equiv_pos_as_xyz
x,y,z
x,-y,z
-x,-y,-z
-x,y,-z
1/2+x,1/2+y,z
1/2+x,1/2-y,z
1/2-x,1/2-y,-z
1/2-x,1/2+y,-z

loop_
_atom_site_label
_atom_site_type_symbol
_atom_site_symmetry_multiplicity
_atom_site_Wyckoff_symbol
_atom_site_fract_x
_atom_site_fract_y
_atom_site_fract_z
_atom_site_occupancy
_atom_site_attached_hydrogens
_atom_site_calc_flag
Li1 Li1+ 4 h 0. 0.35 0.5 1. 0 d
O1 O2- 4 g 0. 0.211 0. 1. 2 d
O2 O2- 4 i 0.286 0. 0.389 1. 1 d

loop_
_atom_type_symbol
_atom_type_oxidation_number
Li1+ 1.000
O2- -2.000
H1+ 1.000
